data_4345259
loop_
_publ_author_name
'Reath, Alexander H.'
'Ziller, Joseph W.'
'Tsay, Charlene'
'Ryan, Austin J.'
'Yang, Jenny Y.'

_publ_section_title
;
 Redox Potential and Electronic Structure Effects of Proximal Nonredox
 Active Cations in Cobalt Schiff Base Complexes.
;
_journal_issue 6
_journal_name_full 'Inorganic chemistry'
_journal_page_first 3713
_journal_page_last 3718
_journal_paper_doi 10.1021/acs.inorgchem.6b03098
_journal_volume 56
_journal_year 2017
_chemical_formula_sum 'C50 H56 Ba2 Co2 F12 N4 O26 S4'
_chemical_formula_weight 1877.76
_space_group_crystal_system triclinic
_space_group_IT_number 2
_space_group_name_Hall '-P 1'
_space_group_name_H-M_alt 'P -1'
_symmetry_space_group_name_Hall '-P 1'
_symmetry_space_group_name_H-M 'P -1'
_atom_sites_solution_hydrogens difmap
_atom_sites_solution_primary direct
_atom_sites_solution_secondary difmap
_audit_creation_method SHELXL-2014/7
_cell_angle_alpha 80.3333(4)
_cell_angle_beta 74.6798(4)
_cell_angle_gamma 79.5153(4)
_cell_formula_units_Z 1
_cell_length_a 10.0653(4)
_cell_length_b 12.0283(5)
_cell_length_c 14.3224(6)
_cell_measurement_reflns_used 9844
_cell_measurement_temperature 88(2)
_cell_measurement_theta_max 29.08
_cell_measurement_theta_min 2.28
_cell_volume 1631.27(12)
_computing_cell_refinement 'Bruker SAINT 8.34a, 2013'
_computing_data_collection 'Bruker APEX2 2014.11-0, 2014'
_computing_data_reduction 'Bruker SAINT 8.34a, 2013'
_computing_molecular_graphics 'Bruker SHELXTL'
_computing_publication_material 'Bruker SHELXTL'
_computing_structure_refinement 'SHELXL-2014/7 (Sheldrick, 2014)'
_computing_structure_solution 'Bruker SHELXTL 2013/1'
_diffrn_ambient_temperature 88(2)
_diffrn_measured_fraction_theta_full 0.998
_diffrn_measured_fraction_theta_max 0.915
_diffrn_measurement_device_type 'Bruker SMART APEX II CCD'
_diffrn_measurement_method '\f and \w scans'
_diffrn_radiation_type MoK\a
_diffrn_radiation_wavelength 0.71073
_diffrn_reflns_av_R_equivalents 0.0133
_diffrn_reflns_av_unetI/netI 0.0160
_diffrn_reflns_Laue_measured_fraction_full 0.998
_diffrn_reflns_Laue_measured_fraction_max 0.915
_diffrn_reflns_limit_h_max 13
_diffrn_reflns_limit_h_min -13
_diffrn_reflns_limit_k_max 16
_diffrn_reflns_limit_k_min -16
_diffrn_reflns_limit_l_max 19
_diffrn_reflns_limit_l_min -19
_diffrn_reflns_number 20322
_diffrn_reflns_point_group_measured_fraction_full 0.998
_diffrn_reflns_point_group_measured_fraction_max 0.915
_diffrn_reflns_theta_full 25.500
_diffrn_reflns_theta_max 29.220
_diffrn_reflns_theta_min 1.736
_diffrn_source 'fine-focus sealed tube'
_exptl_absorpt_coefficient_mu 1.937
_exptl_absorpt_correction_T_max 0.7458
_exptl_absorpt_correction_T_min 0.6478
_exptl_absorpt_correction_type multi-scan
_exptl_absorpt_process_details 'Bruker SADABS 2014/5'
_exptl_crystal_colour orange
_exptl_crystal_density_diffrn 1.911
_exptl_crystal_density_meas ?
_exptl_crystal_density_method not_measured
_exptl_crystal_description block
_exptl_crystal_F_000 930
_exptl_crystal_size_max 0.305
_exptl_crystal_size_mid 0.238
_exptl_crystal_size_min 0.096
_refine_diff_density_max 0.825
_refine_diff_density_min -0.346
_refine_diff_density_rms 0.067
_refine_ls_extinction_method none
_refine_ls_goodness_of_fit_ref 1.051
_refine_ls_hydrogen_treatment refall
_refine_ls_matrix_type full
_refine_ls_number_parameters 563
_refine_ls_number_reflns 8103
_refine_ls_number_restraints 0
_refine_ls_restrained_S_all 1.051
_refine_ls_R_factor_all 0.0193
_refine_ls_R_factor_gt 0.0181
_refine_ls_shift/su_max 0.001
_refine_ls_shift/su_mean 0.000
_refine_ls_structure_factor_coef Fsqd
_refine_ls_weighting_details 'w=1/[\s^2^(Fo^2^)+(0.0242P)^2^+0.8702P] where P=(Fo^2^+2Fc^2^)/3'
_refine_ls_weighting_scheme calc
_refine_ls_wR_factor_gt 0.0450
_refine_ls_wR_factor_ref 0.0457
_reflns_Friedel_coverage 0.000
_reflns_number_gt 7722
_reflns_number_total 8103
_reflns_threshold_expression 'I > 2\s(I)'
_cod_data_source_file ic6b03098_si_002.cif
_cod_data_source_block jyy57
_cod_depositor_comments
;
The following automatic conversions were performed:

'_exptl_crystal_density_meas' value 'not_measured' was changed to '?'
- the value is perceived as not measured.

Automatic conversion script
Id: cif_fix_values 4973 2017-02-22 13:04:09Z antanas 

 Adding full bibliography for 4345257--4345264.cif.
;
_cod_database_code 4345259
_shelx_shelxl_version_number 2014/7
_shelx_space_group_comment
; 
The symmetry employed for this shelxl refinement is uniquely defined 
by the following loop, which should always be used as a source of 
symmetry information in preference to the above space-group names. 
They are only intended as comments. 
;
_shelx_estimated_absorpt_t_min 0.590
_shelx_estimated_absorpt_t_max 0.836

loop_
_space_group_symop_operation_xyz
'x, y, z'
'-x, -y, -z'

loop_
_atom_site_label
_atom_site_type_symbol
_atom_site_fract_x
_atom_site_fract_y
_atom_site_fract_z
_atom_site_U_iso_or_equiv
_atom_site_adp_type
_atom_site_occupancy
_atom_site_site_symmetry_order
_atom_site_calc_flag
Ba1 Ba 0.22070(2) 0.39924(2) 0.31342(2) 0.01096(3) Uani 1 1 d
Co1 Co 0.27323(2) 0.68021(2) 0.16853(2) 0.01301(4) Uani 1 1 d
S1 S -0.04436(4) 0.34237(3) 0.51391(3) 0.01603(7) Uani 1 1 d
F1 F -0.25300(11) 0.22427(10) 0.55978(9) 0.0332(3) Uani 1 1 d
F2 F -0.10649(12) 0.17172(9) 0.64936(7) 0.0281(2) Uani 1 1 d
F3 F -0.05335(12) 0.12813(9) 0.50340(8) 0.0322(2) Uani 1 1 d
O1 O 0.37247(11) 0.57386(9) 0.24571(8) 0.0141(2) Uani 1 1 d
O2 O 0.16637(11) 0.56793(9) 0.17085(8) 0.0145(2) Uani 1 1 d
O3 O 0.06189(11) 0.38193(9) 0.18382(8) 0.0165(2) Uani 1 1 d
O4 O 0.16692(12) 0.18449(9) 0.29162(8) 0.0172(2) Uani 1 1 d
O5 O 0.38802(12) 0.19658(9) 0.37421(8) 0.0173(2) Uani 1 1 d
O6 O 0.45974(11) 0.40684(9) 0.37339(8) 0.0180(2) Uani 1 1 d
O7 O 0.43471(12) 0.30788(10) 0.16845(8) 0.0210(2) Uani 1 1 d
O8 O -0.06656(12) 0.37330(10) 0.41654(9) 0.0227(2) Uani 1 1 d
O9 O 0.10099(12) 0.31049(10) 0.51411(8) 0.0198(2) Uani 1 1 d
O10 O -0.12423(15) 0.41687(11) 0.58378(10) 0.0327(3) Uani 1 1 d
N1 N 0.39136(14) 0.78877(11) 0.15061(10) 0.0182(3) Uani 1 1 d
N2 N 0.15921(15) 0.79484(11) 0.10899(9) 0.0176(3) Uani 1 1 d
C1 C 0.47746(15) 0.58886(13) 0.27972(11) 0.0148(3) Uani 1 1 d
C2 C 0.53128(16) 0.49991(14) 0.34529(11) 0.0171(3) Uani 1 1 d
C3 C 0.64662(17) 0.50845(16) 0.37678(13) 0.0225(3) Uani 1 1 d
C4 C 0.71137(18) 0.60717(17) 0.34808(13) 0.0256(4) Uani 1 1 d
C5 C 0.65802(18) 0.69626(16) 0.28962(13) 0.0239(3) Uani 1 1 d
C6 C 0.54124(16) 0.68875(14) 0.25452(11) 0.0184(3) Uani 1 1 d
C7 C 0.49487(17) 0.78325(14) 0.19002(12) 0.0205(3) Uani 1 1 d
C8 C 0.3573(2) 0.89018(14) 0.08232(13) 0.0237(3) Uani 1 1 d
C9 C 0.2012(2) 0.90874(13) 0.09810(13) 0.0234(3) Uani 1 1 d
C10 C 0.04614(17) 0.78709(13) 0.08504(11) 0.0187(3) Uani 1 1 d
C11 C -0.01056(16) 0.68337(13) 0.09573(11) 0.0167(3) Uani 1 1 d
C12 C -0.13364(17) 0.68667(15) 0.06428(12) 0.0212(3) Uani 1 1 d
C13 C -0.19255(17) 0.59054(16) 0.07422(12) 0.0229(3) Uani 1 1 d
C14 C -0.13171(17) 0.48575(15) 0.11588(12) 0.0197(3) Uani 1 1 d
C15 C -0.01032(16) 0.48034(13) 0.14558(11) 0.0153(3) Uani 1 1 d
C16 C 0.05271(15) 0.57920(13) 0.13778(10) 0.0142(3) Uani 1 1 d
C17 C 0.00482(17) 0.27751(14) 0.19620(13) 0.0194(3) Uani 1 1 d
C18 C 0.11952(18) 0.18070(14) 0.20673(13) 0.0211(3) Uani 1 1 d
C19 C 0.26943(18) 0.08863(13) 0.30734(13) 0.0212(3) Uani 1 1 d
C20 C 0.31596(18) 0.09962(14) 0.39652(12) 0.0212(3) Uani 1 1 d
C21 C 0.43126(18) 0.21867(14) 0.45596(12) 0.0206(3) Uani 1 1 d
C22 C 0.52824(17) 0.30686(14) 0.42256(13) 0.0207(3) Uani 1 1 d
C23 C -0.11783(16) 0.20946(13) 0.55847(12) 0.0176(3) Uani 1 1 d
C24 C 0.4929(2) 0.38047(17) 0.08373(13) 0.0277(4) Uani 1 1 d
S2 S 0.75327(4) 0.07644(3) 0.17984(3) 0.01757(8) Uani 1 1 d
O11 O 0.66451(15) 0.01069(12) 0.15478(10) 0.0332(3) Uani 1 1 d
O12 O 0.89550(12) 0.06603(11) 0.12298(9) 0.0235(2) Uani 1 1 d
O13 O 0.69105(13) 0.19195(10) 0.19686(10) 0.0267(3) Uani 1 1 d
C25 C 0.77114(18) 0.00772(14) 0.30084(12) 0.0220(3) Uani 1 1 d
F4 F 0.64697(12) -0.00201(11) 0.36230(9) 0.0409(3) Uani 1 1 d
F5 F 0.83831(14) 0.06638(10) 0.34001(8) 0.0369(3) Uani 1 1 d
F6 F 0.84211(12) -0.09683(9) 0.29666(9) 0.0310(2) Uani 1 1 d
H3A H 0.680(2) 0.4476(19) 0.4191(16) 0.028(5) Uiso 1 1 d
H4A H 0.790(2) 0.6085(19) 0.3702(17) 0.035(6) Uiso 1 1 d
H5A H 0.698(2) 0.7655(19) 0.2699(16) 0.028(6) Uiso 1 1 d
H7 H 0.500(3) 0.263(2) 0.1882(19) 0.045(7) Uiso 1 1 d
H7A H 0.545(2) 0.8439(19) 0.1768(15) 0.028(5) Uiso 1 1 d
H8A H 0.400(2) 0.8737(17) 0.0166(15) 0.023(5) Uiso 1 1 d
H8B H 0.393(2) 0.9534(19) 0.0930(15) 0.028(5) Uiso 1 1 d
H9A H 0.158(2) 0.9395(17) 0.1558(15) 0.019(5) Uiso 1 1 d
H9B H 0.171(2) 0.9600(18) 0.0461(15) 0.024(5) Uiso 1 1 d
H10A H -0.002(2) 0.8592(18) 0.0571(15) 0.025(5) Uiso 1 1 d
H12A H -0.175(2) 0.7627(19) 0.0355(16) 0.031(6) Uiso 1 1 d
H13A H -0.276(2) 0.5943(19) 0.0509(16) 0.030(6) Uiso 1 1 d
H14A H -0.173(2) 0.4187(17) 0.1230(14) 0.018(5) Uiso 1 1 d
H17A H -0.025(2) 0.2727(17) 0.1375(15) 0.022(5) Uiso 1 1 d
H17B H -0.071(2) 0.2776(16) 0.2531(14) 0.017(5) Uiso 1 1 d
H18A H 0.083(2) 0.1094(18) 0.2127(15) 0.027(5) Uiso 1 1 d
H18B H 0.201(2) 0.1861(17) 0.1479(15) 0.024(5) Uiso 1 1 d
H19A H 0.350(2) 0.0853(17) 0.2492(14) 0.019(5) Uiso 1 1 d
H19B H 0.231(2) 0.0192(19) 0.3160(16) 0.030(6) Uiso 1 1 d
H20A H 0.235(2) 0.1103(16) 0.4512(14) 0.017(5) Uiso 1 1 d
H20B H 0.378(2) 0.0322(19) 0.4107(16) 0.029(6) Uiso 1 1 d
H21A H 0.481(2) 0.1471(17) 0.4850(15) 0.021(5) Uiso 1 1 d
H21B H 0.351(2) 0.2442(16) 0.5061(14) 0.014(4) Uiso 1 1 d
H22A H 0.546(2) 0.3251(17) 0.4799(15) 0.020(5) Uiso 1 1 d
H22B H 0.613(2) 0.2799(16) 0.3768(14) 0.018(5) Uiso 1 1 d
H24A H 0.524(3) 0.334(2) 0.027(2) 0.055(8) Uiso 1 1 d
H24B H 0.564(3) 0.422(2) 0.099(2) 0.055(8) Uiso 1 1 d
H24C H 0.421(3) 0.435(2) 0.069(2) 0.056(8) Uiso 1 1 d

loop_
_atom_site_aniso_label
_atom_site_aniso_U_11
_atom_site_aniso_U_22
_atom_site_aniso_U_33
_atom_site_aniso_U_23
_atom_site_aniso_U_13
_atom_site_aniso_U_12
Ba1 0.01153(4) 0.00999(4) 0.01150(4) -0.00084(3) -0.00318(3) -0.00180(3)
Co1 0.01550(10) 0.01025(9) 0.01359(9) -0.00082(7) -0.00360(7) -0.00312(7)
S1 0.01630(17) 0.01268(16) 0.01732(17) -0.00286(13) 0.00015(13) -0.00284(13)
F1 0.0181(5) 0.0340(6) 0.0480(7) 0.0082(5) -0.0123(5) -0.0107(4)
F2 0.0345(6) 0.0274(5) 0.0225(5) 0.0079(4) -0.0092(4) -0.0117(4)
F3 0.0392(6) 0.0188(5) 0.0376(6) -0.0123(4) 0.0012(5) -0.0092(4)
O1 0.0134(5) 0.0140(5) 0.0164(5) -0.0015(4) -0.0052(4) -0.0040(4)
O2 0.0151(5) 0.0137(5) 0.0162(5) -0.0005(4) -0.0069(4) -0.0027(4)
O3 0.0185(5) 0.0141(5) 0.0203(5) -0.0006(4) -0.0094(4) -0.0055(4)
O4 0.0200(5) 0.0121(5) 0.0201(5) -0.0027(4) -0.0058(4) -0.0017(4)
O5 0.0203(5) 0.0141(5) 0.0169(5) 0.0011(4) -0.0058(4) -0.0018(4)
O6 0.0163(5) 0.0173(5) 0.0223(6) 0.0001(4) -0.0102(4) -0.0012(4)
O7 0.0190(6) 0.0209(6) 0.0176(5) 0.0018(4) -0.0008(4) 0.0015(5)
O8 0.0184(6) 0.0245(6) 0.0225(6) 0.0046(5) -0.0058(5) -0.0017(5)
O9 0.0180(5) 0.0244(6) 0.0185(5) -0.0005(4) -0.0052(4) -0.0079(5)
O10 0.0384(8) 0.0185(6) 0.0326(7) -0.0115(5) 0.0147(6) -0.0085(5)
N1 0.0235(7) 0.0138(6) 0.0168(6) -0.0015(5) -0.0014(5) -0.0067(5)
N2 0.0246(7) 0.0111(6) 0.0151(6) -0.0009(5) -0.0026(5) -0.0013(5)
C1 0.0114(6) 0.0190(7) 0.0148(7) -0.0068(5) -0.0008(5) -0.0032(5)
C2 0.0138(7) 0.0208(7) 0.0183(7) -0.0068(6) -0.0037(6) -0.0029(6)
C3 0.0165(7) 0.0309(9) 0.0235(8) -0.0091(7) -0.0086(6) -0.0013(7)
C4 0.0158(8) 0.0396(10) 0.0274(9) -0.0150(8) -0.0064(7) -0.0080(7)
C5 0.0194(8) 0.0316(9) 0.0247(8) -0.0127(7) -0.0011(6) -0.0120(7)
C6 0.0156(7) 0.0225(8) 0.0185(7) -0.0087(6) 0.0003(6) -0.0074(6)
C7 0.0221(8) 0.0187(7) 0.0212(8) -0.0064(6) 0.0017(6) -0.0108(6)
C8 0.0349(10) 0.0144(7) 0.0219(8) 0.0020(6) -0.0050(7) -0.0103(7)
C9 0.0356(10) 0.0105(7) 0.0226(8) -0.0008(6) -0.0061(7) -0.0024(6)
C10 0.0221(8) 0.0163(7) 0.0138(7) -0.0003(5) -0.0031(6) 0.0040(6)
C11 0.0172(7) 0.0185(7) 0.0126(7) -0.0017(5) -0.0037(5) 0.0017(6)
C12 0.0192(8) 0.0269(8) 0.0159(7) -0.0034(6) -0.0068(6) 0.0054(6)
C13 0.0167(7) 0.0333(9) 0.0204(8) -0.0065(7) -0.0091(6) 0.0016(7)
C14 0.0164(7) 0.0267(8) 0.0186(7) -0.0073(6) -0.0060(6) -0.0034(6)
C15 0.0148(7) 0.0181(7) 0.0136(7) -0.0032(5) -0.0047(5) -0.0012(6)
C16 0.0131(7) 0.0181(7) 0.0112(6) -0.0025(5) -0.0033(5) -0.0008(5)
C17 0.0215(8) 0.0169(7) 0.0238(8) -0.0038(6) -0.0077(6) -0.0084(6)
C18 0.0254(8) 0.0173(7) 0.0243(8) -0.0069(6) -0.0080(7) -0.0051(6)
C19 0.0248(8) 0.0103(7) 0.0277(8) -0.0019(6) -0.0060(7) -0.0013(6)
C20 0.0228(8) 0.0137(7) 0.0237(8) 0.0038(6) -0.0037(7) -0.0024(6)
C21 0.0226(8) 0.0217(8) 0.0170(7) 0.0004(6) -0.0092(6) 0.0022(6)
C22 0.0183(8) 0.0219(8) 0.0229(8) -0.0008(6) -0.0117(6) 0.0025(6)
C23 0.0161(7) 0.0161(7) 0.0207(7) -0.0016(6) -0.0037(6) -0.0043(6)
C24 0.0305(10) 0.0265(9) 0.0189(8) 0.0038(7) 0.0001(7) -0.0007(8)
S2 0.01681(17) 0.01685(17) 0.01961(18) 0.00118(14) -0.00609(14) -0.00457(14)
O11 0.0379(8) 0.0330(7) 0.0375(8) 0.0055(6) -0.0210(6) -0.0193(6)
O12 0.0214(6) 0.0260(6) 0.0211(6) -0.0036(5) -0.0012(5) -0.0036(5)
O13 0.0233(6) 0.0206(6) 0.0317(7) 0.0016(5) -0.0054(5) 0.0017(5)
C25 0.0224(8) 0.0204(8) 0.0220(8) 0.0018(6) -0.0054(6) -0.0043(6)
F4 0.0301(6) 0.0477(7) 0.0306(6) 0.0150(5) 0.0041(5) -0.0043(5)
F5 0.0595(8) 0.0331(6) 0.0271(6) 0.0000(5) -0.0212(5) -0.0172(6)
F6 0.0327(6) 0.0199(5) 0.0421(6) 0.0044(4) -0.0186(5) -0.0011(4)

loop_
_atom_type_symbol
_atom_type_description
_atom_type_scat_dispersion_real
_atom_type_scat_dispersion_imag
_atom_type_scat_source
C C 0.0033 0.0016 'International Tables Vol C Tables 4.2.6.8 and 6.1.1.4'
H H 0.0000 0.0000 'International Tables Vol C Tables 4.2.6.8 and 6.1.1.4'
N N 0.0061 0.0033 'International Tables Vol C Tables 4.2.6.8 and 6.1.1.4'
O O 0.0106 0.0060 'International Tables Vol C Tables 4.2.6.8 and 6.1.1.4'
F F 0.0171 0.0103 'International Tables Vol C Tables 4.2.6.8 and 6.1.1.4'
S S 0.1246 0.1234 'International Tables Vol C Tables 4.2.6.8 and 6.1.1.4'
Co Co 0.3494 0.9721 'International Tables Vol C Tables 4.2.6.8 and 6.1.1.4'
Ba Ba -0.3244 2.2819 'International Tables Vol C Tables 4.2.6.8 and 6.1.1.4'

loop_
_geom_angle_atom_site_label_1
_geom_angle_atom_site_label_2
_geom_angle_atom_site_label_3
_geom_angle
_geom_angle_site_symmetry_1
_geom_angle_site_symmetry_3
O2 Ba1 O1 56.95(3) . .
O2 Ba1 O10 78.51(4) . 2_566
O1 Ba1 O10 66.49(3) . 2_566
O2 Ba1 O7 85.86(3) . .
O1 Ba1 O7 77.98(3) . .
O10 Ba1 O7 144.23(4) 2_566 .
O2 Ba1 O6 114.77(3) . .
O1 Ba1 O6 58.06(3) . .
O10 Ba1 O6 81.42(4) 2_566 .
O7 Ba1 O6 76.26(4) . .
O2 Ba1 O3 56.16(3) . .
O1 Ba1 O3 110.82(3) . .
O10 Ba1 O3 113.99(4) 2_566 .
O7 Ba1 O3 81.78(4) . .
O6 Ba1 O3 157.01(3) . .
O2 Ba1 O4 114.18(3) . .
O1 Ba1 O4 148.86(3) . .
O10 Ba1 O4 144.37(4) 2_566 .
O7 Ba1 O4 71.39(3) . .
O6 Ba1 O4 117.74(3) . .
O3 Ba1 O4 59.84(3) . .
O2 Ba1 O5 149.77(3) . .
O1 Ba1 O5 111.23(3) . .
O10 Ba1 O5 124.95(4) 2_566 .
O7 Ba1 O5 63.97(3) . .
O6 Ba1 O5 58.51(3) . .
O3 Ba1 O5 116.97(3) . .
O4 Ba1 O5 59.67(3) . .
O2 Ba1 O9 140.93(3) . .
O1 Ba1 O9 128.96(3) . .
O10 Ba1 O9 72.97(4) 2_566 .
O7 Ba1 O9 132.27(3) . .
O6 Ba1 O9 86.96(3) . .
O3 Ba1 O9 113.27(3) . .
O4 Ba1 O9 78.16(3) . .
O5 Ba1 O9 69.11(3) . .
O2 Ba1 O8 98.30(3) . .
O1 Ba1 O8 136.72(3) . .
O10 Ba1 O8 74.49(4) 2_566 .
O7 Ba1 O8 140.17(4) . .
O6 Ba1 O8 133.91(3) . .
O3 Ba1 O8 68.65(3) . .
O4 Ba1 O8 70.85(3) . .
O5 Ba1 O8 105.99(3) . .
O9 Ba1 O8 48.74(3) . .
O2 Ba1 S1 118.65(2) . .
O1 Ba1 S1 134.50(2) . .
O10 Ba1 S1 68.40(3) 2_566 .
O7 Ba1 S1 145.86(3) . .
O6 Ba1 S1 109.54(2) . .
O3 Ba1 S1 92.47(2) . .
O4 Ba1 S1 76.63(2) . .
O5 Ba1 S1 89.78(2) . .
O9 Ba1 S1 24.58(2) . .
O8 Ba1 S1 24.68(2) . .
O2 Ba1 Co1 28.87(2) . .
O1 Ba1 Co1 29.01(2) . .
O10 Ba1 Co1 64.87(3) 2_566 .
O7 Ba1 Co1 86.17(2) . .
O6 Ba1 Co1 86.97(2) . .
O3 Ba1 Co1 84.83(2) . .
O4 Ba1 Co1 139.84(2) . .
O5 Ba1 Co1 137.79(2) . .
O9 Ba1 Co1 137.84(2) . .
O8 Ba1 Co1 115.81(2) . .
S1 Ba1 Co1 127.009(7) . .
N1 Co1 O2 172.93(5) . .
N1 Co1 N2 85.99(6) . .
O2 Co1 N2 93.47(5) . .
N1 Co1 O1 93.76(5) . .
O2 Co1 O1 87.83(5) . .
N2 Co1 O1 171.38(5) . .
N1 Co1 Ba1 138.12(4) . .
O2 Co1 Ba1 44.70(3) . .
N2 Co1 Ba1 133.85(4) . .
O1 Co1 Ba1 44.79(3) . .
O10 S1 O9 115.71(8) . .
O10 S1 O8 115.16(8) . .
O9 S1 O8 112.76(7) . .
O10 S1 C23 102.96(7) . .
O9 S1 C23 103.95(7) . .
O8 S1 C23 104.34(7) . .
O10 S1 Ba1 128.52(5) . .
O9 S1 Ba1 56.92(5) . .
O8 S1 Ba1 57.59(5) . .
C23 S1 Ba1 128.52(5) . .
C1 O1 Co1 127.68(10) . .
C1 O1 Ba1 124.55(9) . .
Co1 O1 Ba1 106.20(4) . .
C16 O2 Co1 127.89(10) . .
C16 O2 Ba1 122.00(9) . .
Co1 O2 Ba1 106.43(4) . .
C15 O3 C17 117.68(12) . .
C15 O3 Ba1 118.58(8) . .
C17 O3 Ba1 116.95(9) . .
C18 O4 C19 111.47(12) . .
C18 O4 Ba1 115.42(9) . .
C19 O4 Ba1 116.91(9) . .
C21 O5 C20 112.43(12) . .
C21 O5 Ba1 106.75(9) . .
C20 O5 Ba1 112.18(9) . .
C2 O6 C22 115.93(12) . .
C2 O6 Ba1 122.19(9) . .
C22 O6 Ba1 121.18(9) . .
C24 O7 Ba1 119.60(10) . .
S1 O8 Ba1 97.73(6) . .
S1 O9 Ba1 98.50(5) . .
S1 O10 Ba1 162.99(8) . 2_566
C7 N1 C8 119.64(14) . .
C7 N1 Co1 127.56(12) . .
C8 N1 Co1 112.80(11) . .
C10 N2 C9 118.51(14) . .
C10 N2 Co1 128.26(11) . .
C9 N2 Co1 112.96(11) . .
O1 C1 C6 123.73(14) . .
O1 C1 C2 119.12(13) . .
C6 C1 C2 117.14(14) . .
C3 C2 O6 123.69(15) . .
C3 C2 C1 121.03(15) . .
O6 C2 C1 115.27(13) . .
C2 C3 C4 120.73(17) . .
C5 C4 C3 119.67(15) . .
C4 C5 C6 120.71(16) . .
C1 C6 C5 120.55(16) . .
C1 C6 C7 121.71(14) . .
C5 C6 C7 117.68(15) . .
N1 C7 C6 125.15(14) . .
N1 C8 C9 106.20(13) . .
N2 C9 C8 106.47(13) . .
N2 C10 C11 124.68(14) . .
C16 C11 C12 119.84(15) . .
C16 C11 C10 121.37(14) . .
C12 C11 C10 118.79(14) . .
C13 C12 C11 120.93(15) . .
C12 C13 C14 120.38(15) . .
C15 C14 C13 119.60(15) . .
O3 C15 C14 124.92(14) . .
O3 C15 C16 113.56(13) . .
C14 C15 C16 121.52(14) . .
O2 C16 C11 124.26(14) . .
O2 C16 C15 118.03(13) . .
C11 C16 C15 117.71(13) . .
O3 C17 C18 107.46(13) . .
O4 C18 C17 110.26(13) . .
O4 C19 C20 108.38(13) . .
O5 C20 C19 107.59(13) . .
O5 C21 C22 109.30(13) . .
O6 C22 C21 108.87(13) . .
F3 C23 F2 107.69(13) . .
F3 C23 F1 108.06(13) . .
F2 C23 F1 107.18(13) . .
F3 C23 S1 111.63(11) . .
F2 C23 S1 110.83(11) . .
F1 C23 S1 111.27(11) . .
O11 S2 O12 115.70(8) . .
O11 S2 O13 114.85(8) . .
O12 S2 O13 114.34(8) . .
O11 S2 C25 103.76(8) . .
O12 S2 C25 102.61(8) . .
O13 S2 C25 103.16(8) . .
F6 C25 F5 107.43(14) . .
F6 C25 F4 107.21(14) . .
F5 C25 F4 107.75(15) . .
F6 C25 S2 111.24(12) . .
F5 C25 S2 111.54(11) . .
F4 C25 S2 111.45(12) . .

loop_
_geom_bond_atom_site_label_1
_geom_bond_atom_site_label_2
_geom_bond_distance
_geom_bond_site_symmetry_2
Ba1 O2 2.7167(10) .
Ba1 O1 2.7178(10) .
Ba1 O10 2.7495(12) 2_566
Ba1 O7 2.7748(12) .
Ba1 O6 2.7809(11) .
Ba1 O3 2.8041(10) .
Ba1 O4 2.8163(11) .
Ba1 O5 2.8468(11) .
Ba1 O9 2.9087(11) .
Ba1 O8 2.9250(12) .
Ba1 S1 3.4333(4) .
Ba1 Co1 3.7045(2) .
Co1 N1 1.8644(13) .
Co1 O2 1.8646(10) .
Co1 N2 1.8685(13) .
Co1 O1 1.8708(11) .
S1 O10 1.4369(12) .
S1 O9 1.4440(12) .
S1 O8 1.4468(12) .
S1 C23 1.8297(16) .
F1 C23 1.3351(18) .
F2 C23 1.3323(19) .
F3 C23 1.3258(18) .
O1 C1 1.3257(17) .
O2 C16 1.3267(17) .
O3 C15 1.3816(18) .
O3 C17 1.4396(18) .
O4 C18 1.4286(19) .
O4 C19 1.4308(19) .
O5 C21 1.4306(19) .
O5 C20 1.4313(19) .
O6 C2 1.3866(19) .
O6 C22 1.4450(19) .
O7 C24 1.426(2) .
O10 Ba1 2.7495(12) 2_566
N1 C7 1.297(2) .
N1 C8 1.479(2) .
N2 C10 1.295(2) .
N2 C9 1.478(2) .
C1 C6 1.414(2) .
C1 C2 1.429(2) .
C2 C3 1.378(2) .
C3 C4 1.407(3) .
C4 C5 1.366(3) .
C5 C6 1.417(2) .
C6 C7 1.430(2) .
C8 C9 1.508(3) .
C10 C11 1.433(2) .
C11 C16 1.413(2) .
C11 C12 1.418(2) .
C12 C13 1.363(3) .
C13 C14 1.407(2) .
C14 C15 1.384(2) .
C15 C16 1.422(2) .
C17 C18 1.502(2) .
C19 C20 1.505(2) .
C21 C22 1.506(2) .
S2 O11 1.4403(13) .
S2 O12 1.4427(12) .
S2 O13 1.4486(13) .
S2 C25 1.8299(17) .
C25 F6 1.331(2) .
C25 F5 1.333(2) .
C25 F4 1.337(2) .

loop_
_geom_hbond_atom_site_label_D
_geom_hbond_atom_site_label_H
_geom_hbond_atom_site_label_A
_geom_hbond_distance_DH
_geom_hbond_distance_HA
_geom_hbond_distance_DA
_geom_hbond_angle_DHA
O7 H7 O13 0.85(3) 1.98(3) 2.7967(17) 160(2)

loop_
_geom_torsion_atom_site_label_1
_geom_torsion_atom_site_label_2
_geom_torsion_atom_site_label_3
_geom_torsion_atom_site_label_4
_geom_torsion
_geom_torsion_site_symmetry_4
N1 Co1 O1 C1 7.12(12) .
O2 Co1 O1 C1 -179.78(12) .
Ba1 Co1 O1 C1 -166.07(14) .
N1 Co1 O1 Ba1 173.19(5) .
O2 Co1 O1 Ba1 -13.71(5) .
N2 Co1 O2 C16 0.62(12) .
O1 Co1 O2 C16 172.08(12) .
Ba1 Co1 O2 C16 158.35(14) .
N2 Co1 O2 Ba1 -157.73(5) .
O1 Co1 O2 Ba1 13.73(5) .
O10 S1 O8 Ba1 121.12(7) .
O9 S1 O8 Ba1 -14.66(8) .
C23 S1 O8 Ba1 -126.81(6) .
O10 S1 O9 Ba1 -120.75(7) .
O8 S1 O9 Ba1 14.77(8) .
C23 S1 O9 Ba1 127.16(6) .
O9 S1 O10 Ba1 60.6(3) 2_566
O8 S1 O10 Ba1 -73.9(3) 2_566
C23 S1 O10 Ba1 173.3(3) 2_566
Ba1 S1 O10 Ba1 -6.4(4) 2_566
N2 Co1 N1 C7 166.40(15) .
O1 Co1 N1 C7 -4.96(14) .
Ba1 Co1 N1 C7 2.23(18) .
N2 Co1 N1 C8 -13.94(11) .
O1 Co1 N1 C8 174.70(11) .
Ba1 Co1 N1 C8 -178.11(8) .
N1 Co1 N2 C10 174.90(14) .
O2 Co1 N2 C10 1.97(14) .
Ba1 Co1 N2 C10 -19.72(17) .
N1 Co1 N2 C9 -11.27(11) .
O2 Co1 N2 C9 175.80(11) .
Ba1 Co1 N2 C9 154.11(9) .
Co1 O1 C1 C6 -6.1(2) .
Ba1 O1 C1 C6 -169.83(11) .
Co1 O1 C1 C2 174.18(10) .
Ba1 O1 C1 C2 10.48(18) .
C22 O6 C2 C3 -12.3(2) .
Ba1 O6 C2 C3 177.27(12) .
C22 O6 C2 C1 167.54(13) .
Ba1 O6 C2 C1 -2.93(17) .
O1 C1 C2 C3 175.23(14) .
C6 C1 C2 C3 -4.5(2) .
O1 C1 C2 O6 -4.6(2) .
C6 C1 C2 O6 175.71(13) .
O6 C2 C3 C4 -177.74(15) .
C1 C2 C3 C4 2.5(2) .
C2 C3 C4 C5 1.1(3) .
C3 C4 C5 C6 -2.4(3) .
O1 C1 C6 C5 -176.55(14) .
C2 C1 C6 C5 3.1(2) .
O1 C1 C6 C7 0.7(2) .
C2 C1 C6 C7 -179.55(14) .
C4 C5 C6 C1 0.2(2) .
C4 C5 C6 C7 -177.19(15) .
C8 N1 C7 C6 -177.88(15) .
Co1 N1 C7 C6 1.8(2) .
C1 C6 C7 N1 1.5(2) .
C5 C6 C7 N1 178.89(15) .
C7 N1 C8 C9 -145.67(15) .
Co1 N1 C8 C9 34.64(16) .
C10 N2 C9 C8 -152.91(14) .
Co1 N2 C9 C8 32.60(16) .
N1 C8 C9 N2 -41.43(17) .
C9 N2 C10 C11 -177.09(15) .
Co1 N2 C10 C11 -3.6(2) .
N2 C10 C11 C16 2.3(2) .
N2 C10 C11 C12 -178.49(15) .
C16 C11 C12 C13 0.2(2) .
C10 C11 C12 C13 -179.07(15) .
C11 C12 C13 C14 -0.1(2) .
C12 C13 C14 C15 -0.9(2) .
C17 O3 C15 C14 -1.7(2) .
Ba1 O3 C15 C14 -152.03(12) .
C17 O3 C15 C16 178.91(13) .
Ba1 O3 C15 C16 28.62(16) .
C13 C14 C15 O3 -177.34(14) .
C13 C14 C15 C16 2.0(2) .
Co1 O2 C16 C11 -1.7(2) .
Ba1 O2 C16 C11 153.64(11) .
Co1 O2 C16 C15 178.70(10) .
Ba1 O2 C16 C15 -25.96(17) .
C12 C11 C16 O2 -178.79(14) .
C10 C11 C16 O2 0.4(2) .
C12 C11 C16 C15 0.8(2) .
C10 C11 C16 C15 -179.97(14) .
O3 C15 C16 O2 -2.89(19) .
C14 C15 C16 O2 177.74(14) .
O3 C15 C16 C11 177.49(13) .
C14 C15 C16 C11 -1.9(2) .
C15 O3 C17 C18 162.02(13) .
Ba1 O3 C17 C18 -47.20(15) .
C19 O4 C18 C17 175.88(13) .
Ba1 O4 C18 C17 -47.62(15) .
O3 C17 C18 O4 62.13(17) .
C18 O4 C19 C20 179.00(13) .
Ba1 O4 C19 C20 43.21(15) .
C21 O5 C20 C19 177.09(13) .
Ba1 O5 C20 C19 56.76(14) .
O4 C19 C20 O5 -66.64(16) .
C20 O5 C21 C22 169.56(13) .
Ba1 O5 C21 C22 -67.02(13) .
C2 O6 C22 C21 174.78(13) .
Ba1 O6 C22 C21 -14.64(17) .
O5 C21 C22 O6 55.20(17) .
O10 S1 C23 F3 -178.37(12) .
O9 S1 C23 F3 -57.32(13) .
O8 S1 C23 F3 61.03(13) .
Ba1 S1 C23 F3 1.27(15) .
O10 S1 C23 F2 -58.34(13) .
O9 S1 C23 F2 62.71(12) .
O8 S1 C23 F2 -178.94(11) .
Ba1 S1 C23 F2 121.30(10) .
O10 S1 C23 F1 60.82(14) .
O9 S1 C23 F1 -178.13(11) .
O8 S1 C23 F1 -59.78(13) .
Ba1 S1 C23 F1 -119.54(10) .
O11 S2 C25 F6 67.12(13) .
O12 S2 C25 F6 -53.70(13) .
O13 S2 C25 F6 -172.78(11) .
O11 S2 C25 F5 -172.95(13) .
O12 S2 C25 F5 66.23(14) .
O13 S2 C25 F5 -52.85(14) .
O11 S2 C25 F4 -52.46(15) .
O12 S2 C25 F4 -173.28(12) .
O13 S2 C25 F4 67.64(14) .
